data_7001530
loop_
_publ_author_name
'Teo, Peili'
'Wang, Jing'
'Koh, L. L.'
'Hor, T. S. Andy'

_publ_section_title
;
 Isolation of cationic digold-frame with free carboxylic acid pendants
;
_journal_issue 25
_journal_name_full 'Dalton Transactions'
_journal_page_first 5009
_journal_page_last 5014
_journal_paper_doi 10.1039/b823028e
_journal_year 2009
_chemical_formula_sum 'C67 H54 Au4 Cl2 F6 N2 O10 P4 S2'
_chemical_formula_weight 2207.89
_chemical_name_systematic
;
?
;
_space_group_IT_number 15
_symmetry_cell_setting monoclinic
_symmetry_space_group_name_Hall '-C 2yc'
_symmetry_space_group_name_H-M 'C 1 2/c 1'
_atom_sites_solution_hydrogens geom
_atom_sites_solution_primary direct
_atom_sites_solution_secondary difmap
_audit_creation_method SHELXL-97
_cell_angle_alpha 90.00
_cell_angle_beta 92.2930(10)
_cell_angle_gamma 90.00
_cell_formula_units_Z 8
_cell_length_a 34.6177(15)
_cell_length_b 11.4930(5)
_cell_length_c 35.2363(16)
_cell_measurement_reflns_used 5200
_cell_measurement_temperature 100(2)
_cell_measurement_theta_max 26.69
_cell_measurement_theta_min 2.18
_cell_volume 14007.9(11)
_computing_cell_refinement 'Bruker SMART'
_computing_data_collection 'Bruker SMART'
_computing_data_reduction 'Bruker SAINT'
_computing_molecular_graphics 'Bruker SHELXTL'
_computing_publication_material 'Bruker SHELXTL'
_computing_structure_refinement 'SHELXL-97 (Sheldrick, 1997)'
_computing_structure_solution 'SHELXS-97 (Sheldrick, 1990)'
_diffrn_ambient_temperature 100(2)
_diffrn_measured_fraction_theta_full 0.999
_diffrn_measured_fraction_theta_max 0.999
_diffrn_measurement_device_type 'CCD area detector'
_diffrn_measurement_method 'phi and omega scans'
_diffrn_radiation_monochromator graphite
_diffrn_radiation_source 'fine-focus sealed tube'
_diffrn_radiation_type MoK\a
_diffrn_radiation_wavelength 0.71073
_diffrn_reflns_av_R_equivalents 0.0490
_diffrn_reflns_av_sigmaI/netI 0.0562
_diffrn_reflns_limit_h_max 43
_diffrn_reflns_limit_h_min -44
_diffrn_reflns_limit_k_max 14
_diffrn_reflns_limit_k_min -14
_diffrn_reflns_limit_l_max 45
_diffrn_reflns_limit_l_min -26
_diffrn_reflns_number 48781
_diffrn_reflns_theta_full 27.49
_diffrn_reflns_theta_max 27.49
_diffrn_reflns_theta_min 1.62
_exptl_absorpt_coefficient_mu 8.654
_exptl_absorpt_correction_T_max 0.4782
_exptl_absorpt_correction_T_min 0.2119
_exptl_absorpt_correction_type multi-scan
_exptl_absorpt_process_details 'Sadabs, (Sheldrick 2001)'
_exptl_crystal_colour COLOURLESS
_exptl_crystal_density_diffrn 2.094
_exptl_crystal_density_meas ?
_exptl_crystal_density_method .
_exptl_crystal_description ROD
_exptl_crystal_F_000 8368
_exptl_crystal_size_max 0.26
_exptl_crystal_size_mid 0.20
_exptl_crystal_size_min 0.10
_refine_diff_density_max 2.162
_refine_diff_density_min -1.528
_refine_diff_density_rms 0.219
_refine_ls_extinction_method none
_refine_ls_goodness_of_fit_ref 1.155
_refine_ls_hydrogen_treatment constr
_refine_ls_matrix_type full
_refine_ls_number_parameters 896
_refine_ls_number_reflns 16062
_refine_ls_number_restraints 30
_refine_ls_restrained_S_all 1.157
_refine_ls_R_factor_all 0.0679
_refine_ls_R_factor_gt 0.0523
_refine_ls_shift/su_max 0.002
_refine_ls_shift/su_mean 0.000
_refine_ls_structure_factor_coef Fsqd
_refine_ls_weighting_details 'calc w=1/[\s^2^(Fo^2^)+(0.0412P)^2^+156.7116P] where P=(Fo^2^+2Fc^2^)/3'
_refine_ls_weighting_scheme calc
_refine_ls_wR_factor_gt 0.1111
_refine_ls_wR_factor_ref 0.1157
_reflns_number_gt 13087
_reflns_number_total 16062
_reflns_threshold_expression >2sigma(I)
_cod_data_source_file b823028e.txt
_cod_data_source_block 8475
_cod_depositor_comments
;
The following automatic conversions were performed:
'_symmetry_cell_setting' value 'Monoclinic' changed to 'monoclinic'
according to '/home/saulius/struct/CIF-dictionaries/cif_core.dic'
dictionary named 'cif_core.dic' version 2.4.1 from
2010-06-29.

'_exptl_absorpt_correction_type' value 'Multi-scan' changed
to 'multi-scan' according to
'/home/saulius/struct/CIF-dictionaries/cif_core.dic' dictionary named
'cif_core.dic' version 2.4.1 from 2010-06-29.

Automatic conversion script
Id: cif_fix_enum 1527 2010-12-29 10:47:43Z saulius 
;
_cod_original_sg_symbol_H-M C2/c
_cod_database_code 7001530

loop_
_symmetry_equiv_pos_as_xyz
'x, y, z'
'-x, y, -z+1/2'
'x+1/2, y+1/2, z'
'-x+1/2, y+1/2, -z+1/2'
'-x, -y, -z'
'x, -y, z-1/2'
'-x+1/2, -y+1/2, -z'
'x+1/2, -y+1/2, z-1/2'

loop_
_atom_site_label
_atom_site_type_symbol
_atom_site_fract_x
_atom_site_fract_y
_atom_site_fract_z
_atom_site_U_iso_or_equiv
_atom_site_adp_type
_atom_site_occupancy
_atom_site_symmetry_multiplicity
_atom_site_calc_flag
_atom_site_refinement_flags
_atom_site_disorder_assembly
_atom_site_disorder_group
Au1 Au 0.611536(8) 0.20544(3) 0.248116(10) 0.02322(8) Uani 1 1 d . . .
Au2 Au 0.618828(9) 0.07853(3) 0.323441(10) 0.02485(8) Uani 1 1 d . . .
Au3 Au 0.495451(9) 0.47371(3) 0.139476(9) 0.02384(8) Uani 1 1 d . . .
Au4 Au 0.574476(9) 0.59941(3) 0.137566(9) 0.02457(8) Uani 1 1 d . . .
P1 P 0.65958(6) 0.31562(19) 0.27226(7) 0.0234(5) Uani 1 1 d . . .
P2 P 0.68189(6) 0.08735(19) 0.33671(7) 0.0245(5) Uani 1 1 d . . .
P3 P 0.52016(6) 0.38714(18) 0.08938(6) 0.0210(4) Uani 1 1 d . . .
P4 P 0.57956(6) 0.63399(18) 0.07618(6) 0.0233(4) Uani 1 1 d . . .
O1 O 0.43895(16) 0.0412(5) 0.18343(19) 0.0307(14) Uani 1 1 d . . .
O2 O 0.45904(15) 0.2255(5) 0.19537(18) 0.0281(13) Uani 1 1 d . . .
O3 O 0.44948(18) 0.4346(5) 0.28930(17) 0.0298(14) Uani 1 1 d . . .
O4 O 0.42605(18) 0.6107(5) 0.30477(17) 0.0328(14) Uani 1 1 d . . .
N1 N 0.56909(18) 0.1001(6) 0.22099(19) 0.0233(15) Uani 1 1 d . . .
N2 N 0.46520(19) 0.5634(6) 0.1800(2) 0.0239(15) Uani 1 1 d . . .
C1 C 0.4644(2) 0.1191(8) 0.1920(2) 0.0267(19) Uani 1 1 d . . .
C2 C 0.5336(2) 0.1411(7) 0.2133(2) 0.0231(17) Uani 1 1 d . . .
H2 H 0.5281 0.2202 0.2187 0.028 Uiso 1 1 calc R . .
C3 C 0.5048(2) 0.0710(7) 0.1977(2) 0.0223(17) Uani 1 1 d . . .
C4 C 0.5134(3) -0.0442(8) 0.1892(3) 0.036(2) Uani 1 1 d . . .
H4 H 0.4941 -0.0949 0.1787 0.043 Uiso 1 1 calc R . .
C5 C 0.5506(3) -0.0825(8) 0.1966(3) 0.038(2) Uani 1 1 d . . .
H5 H 0.5575 -0.1597 0.1900 0.046 Uiso 1 1 calc R . .
C6 C 0.5774(3) -0.0114(8) 0.2132(3) 0.036(2) Uani 1 1 d . . .
H6 H 0.6025 -0.0407 0.2194 0.043 Uiso 1 1 calc R . .
C7 C 0.7043(2) 0.2317(7) 0.2772(3) 0.0240(18) Uani 1 1 d . . .
H7 H 0.7242 0.2524 0.2606 0.029 Uiso 1 1 calc R . .
C8 C 0.7122(2) 0.1463(8) 0.3009(3) 0.0285(19) Uani 1 1 d . . .
H8 H 0.7369 0.1112 0.2990 0.034 Uiso 1 1 calc R . .
C9 C 0.4610(2) 0.5199(7) 0.2154(2) 0.0216(16) Uani 1 1 d . . .
H9 H 0.4723 0.4469 0.2220 0.026 Uiso 1 1 calc R . .
C10 C 0.4406(2) 0.5802(7) 0.2421(2) 0.0227(17) Uani 1 1 d . . .
C11 C 0.4232(2) 0.6859(8) 0.2311(3) 0.0291(19) Uani 1 1 d . . .
H11 H 0.4084 0.7281 0.2486 0.035 Uiso 1 1 calc R . .
C12 C 0.4274(3) 0.7284(8) 0.1951(3) 0.036(2) Uani 1 1 d . . .
H12 H 0.4157 0.7997 0.1873 0.044 Uiso 1 1 calc R . .
C13 C 0.4492(3) 0.6647(8) 0.1704(3) 0.033(2) Uani 1 1 d . . .
H13 H 0.4528 0.6946 0.1457 0.039 Uiso 1 1 calc R . .
C14 C 0.4390(2) 0.5319(8) 0.2816(2) 0.0252(18) Uani 1 1 d . . .
C15 C 0.5181(2) 0.4888(7) 0.0500(2) 0.0231(17) Uani 1 1 d . . .
H15 H 0.4986 0.4752 0.0308 0.028 Uiso 1 1 calc R . .
C16 C 0.5410(2) 0.5813(7) 0.0452(2) 0.0268(18) Uani 1 1 d . . .
H16 H 0.5362 0.6243 0.0225 0.032 Uiso 1 1 calc R . .
C1A C 0.6717(2) 0.4305(7) 0.2397(3) 0.0255(18) Uani 1 1 d . . .
C2A C 0.6661(2) 0.5469(8) 0.2482(3) 0.034(2) Uani 1 1 d . . .
H2A H 0.6571 0.5691 0.2723 0.041 Uiso 1 1 calc R . .
C3A C 0.6739(3) 0.6306(9) 0.2212(3) 0.042(3) Uani 1 1 d . . .
H3A H 0.6707 0.7107 0.2270 0.050 Uiso 1 1 calc R . .
C4A C 0.6863(3) 0.5979(9) 0.1858(3) 0.040(2) Uani 1 1 d . . .
H4A H 0.6912 0.6557 0.1673 0.048 Uiso 1 1 calc R . .
C5A C 0.6917(3) 0.4817(9) 0.1773(3) 0.039(2) Uani 1 1 d . . .
H5A H 0.7005 0.4597 0.1531 0.047 Uiso 1 1 calc R . .
C6A C 0.6841(2) 0.3976(8) 0.2042(3) 0.030(2) Uani 1 1 d . . .
H6A H 0.6875 0.3176 0.1984 0.036 Uiso 1 1 calc R . .
C1B C 0.6527(2) 0.3816(7) 0.3180(3) 0.0260(18) Uani 1 1 d . . .
C2B C 0.6833(2) 0.4354(8) 0.3374(3) 0.032(2) Uani 1 1 d . . .
H2B H 0.7078 0.4391 0.3263 0.039 Uiso 1 1 calc R . .
C3B C 0.6784(3) 0.4840(8) 0.3729(3) 0.038(2) Uani 1 1 d . . .
H3B H 0.6995 0.5202 0.3862 0.045 Uiso 1 1 calc R . .
C4B C 0.6427(3) 0.4795(8) 0.3888(3) 0.036(2) Uani 1 1 d . . .
H4B H 0.6393 0.5121 0.4132 0.043 Uiso 1 1 calc R . .
C5B C 0.6119(3) 0.4278(8) 0.3693(3) 0.034(2) Uani 1 1 d . . .
H5B H 0.5873 0.4269 0.3803 0.041 Uiso 1 1 calc R . .
C6B C 0.6162(2) 0.3771(8) 0.3339(3) 0.030(2) Uani 1 1 d . . .
H6B H 0.5950 0.3405 0.3208 0.036 Uiso 1 1 calc R . .
C1C C 0.7028(2) -0.0569(7) 0.3435(3) 0.0282(19) Uani 1 1 d . . .
C2C C 0.7167(3) -0.0946(9) 0.3786(3) 0.040(2) Uani 1 1 d . . .
H2C H 0.7144 -0.0466 0.4003 0.048 Uiso 1 1 calc R . .
C3C C 0.7342(3) -0.2029(10) 0.3820(3) 0.048(3) Uani 1 1 d . . .
H3C H 0.7439 -0.2286 0.4062 0.058 Uiso 1 1 calc R . .
C4C C 0.7375(3) -0.2724(9) 0.3513(3) 0.045(3) Uani 1 1 d . . .
H4C H 0.7499 -0.3458 0.3540 0.054 Uiso 1 1 calc R . .
C5C C 0.7229(3) -0.2374(8) 0.3162(3) 0.039(2) Uani 1 1 d . . .
H5C H 0.7247 -0.2874 0.2949 0.047 Uiso 1 1 calc R . .
C6C C 0.7052(3) -0.1259(8) 0.3120(3) 0.034(2) Uani 1 1 d . . .
H6C H 0.6953 -0.1002 0.2880 0.040 Uiso 1 1 calc R . .
C1D C 0.6944(3) 0.1665(8) 0.3795(3) 0.031(2) Uani 1 1 d . . .
C2D C 0.6678(3) 0.1752(10) 0.4083(3) 0.046(3) Uani 1 1 d . . .
H2D H 0.6428 0.1424 0.4049 0.055 Uiso 1 1 calc R . .
C3D C 0.6784(4) 0.2321(11) 0.4419(3) 0.053(3) Uani 1 1 d . . .
H3D H 0.6600 0.2404 0.4610 0.064 Uiso 1 1 calc R . .
C4D C 0.7149(3) 0.2764(11) 0.4478(3) 0.058(3) Uani 1 1 d . . .
H4D H 0.7222 0.3097 0.4717 0.069 Uiso 1 1 calc R . .
C5D C 0.7412(3) 0.2729(10) 0.4189(4) 0.053(3) Uani 1 1 d . . .
H5D H 0.7657 0.3091 0.4222 0.063 Uiso 1 1 calc R . .
C6D C 0.7309(3) 0.2155(9) 0.3852(3) 0.042(3) Uani 1 1 d . . .
H6D H 0.7491 0.2098 0.3658 0.050 Uiso 1 1 calc R . .
C1E C 0.4919(2) 0.2687(7) 0.0718(3) 0.0262(18) Uani 1 1 d . . .
C2E C 0.4965(2) 0.2224(7) 0.0350(3) 0.0260(18) Uani 1 1 d . . .
H2E H 0.5147 0.2575 0.0191 0.031 Uiso 1 1 calc R . .
C3E C 0.4756(3) 0.1286(7) 0.0216(3) 0.030(2) Uani 1 1 d . . .
H3E H 0.4778 0.1037 -0.0039 0.036 Uiso 1 1 calc R . .
C4E C 0.4511(3) 0.0702(8) 0.0455(3) 0.039(2) Uani 1 1 d . . .
H4E H 0.4374 0.0032 0.0368 0.047 Uiso 1 1 calc R . .
C5E C 0.4469(3) 0.1107(9) 0.0823(3) 0.037(2) Uani 1 1 d . . .
H5E H 0.4304 0.0706 0.0988 0.045 Uiso 1 1 calc R . .
C6E C 0.4665(3) 0.2086(8) 0.0950(3) 0.032(2) Uani 1 1 d . . .
H6E H 0.4628 0.2361 0.1200 0.039 Uiso 1 1 calc R . .
C1F C 0.5693(2) 0.3369(7) 0.0955(2) 0.0228(17) Uani 1 1 d . . .
C2F C 0.5824(2) 0.3062(7) 0.1323(3) 0.0249(18) Uani 1 1 d . . .
H2F H 0.5663 0.3149 0.1533 0.030 Uiso 1 1 calc R . .
C3F C 0.6201(3) 0.2623(8) 0.1372(3) 0.035(2) Uani 1 1 d . . .
H3F H 0.6295 0.2398 0.1618 0.043 Uiso 1 1 calc R . .
C4F C 0.6438(3) 0.2513(8) 0.1066(3) 0.039(2) Uani 1 1 d . . .
H4F H 0.6695 0.2236 0.1106 0.047 Uiso 1 1 calc R . .
C5F C 0.6305(3) 0.2800(7) 0.0711(3) 0.035(2) Uani 1 1 d . . .
H5F H 0.6469 0.2715 0.0503 0.042 Uiso 1 1 calc R . .
C6F C 0.5927(2) 0.3222(7) 0.0649(3) 0.0283(19) Uani 1 1 d . . .
H6F H 0.5833 0.3406 0.0399 0.034 Uiso 1 1 calc R . .
C1G C 0.5778(3) 0.7908(7) 0.0686(3) 0.0283(19) Uani 1 1 d . . .
C2G C 0.6046(3) 0.8472(9) 0.0473(3) 0.047(3) Uani 1 1 d . . .
H2G H 0.6250 0.8058 0.0361 0.056 Uiso 1 1 calc R . .
C3G C 0.6007(3) 0.9660(10) 0.0428(5) 0.066(4) Uani 1 1 d . . .
H3G H 0.6190 1.0060 0.0283 0.080 Uiso 1 1 calc R . .
C4G C 0.5718(4) 1.0285(10) 0.0583(4) 0.064(4) Uani 1 1 d . . .
H4G H 0.5696 1.1099 0.0541 0.077 Uiso 1 1 calc R . .
C5G C 0.5464(3) 0.9717(9) 0.0799(3) 0.049(3) Uani 1 1 d . . .
H5G H 0.5267 1.0145 0.0916 0.059 Uiso 1 1 calc R . .
C6G C 0.5485(3) 0.8520(8) 0.0851(3) 0.039(2) Uani 1 1 d . . .
H6G H 0.5301 0.8129 0.0998 0.047 Uiso 1 1 calc R . .
C1H C 0.6239(3) 0.5847(7) 0.0561(2) 0.0268(18) Uani 1 1 d . . .
C2H C 0.6264(3) 0.5527(9) 0.0182(3) 0.038(2) Uani 1 1 d . . .
H2H H 0.6042 0.5577 0.0015 0.045 Uiso 1 1 calc R . .
C3H C 0.6605(3) 0.5141(10) 0.0048(3) 0.049(3) Uani 1 1 d . . .
H3H H 0.6619 0.4922 -0.0211 0.059 Uiso 1 1 calc R . .
C4H C 0.6929(3) 0.5068(10) 0.0285(4) 0.053(3) Uani 1 1 d . . .
H4H H 0.7165 0.4789 0.0191 0.063 Uiso 1 1 calc R . .
C5H C 0.6913(3) 0.5392(10) 0.0654(4) 0.047(3) Uani 1 1 d . . .
H5H H 0.7139 0.5359 0.0815 0.056 Uiso 1 1 calc R . .
C6H C 0.6568(3) 0.5770(8) 0.0796(3) 0.035(2) Uani 1 1 d . . .
H6H H 0.6557 0.5978 0.1056 0.043 Uiso 1 1 calc R . .
S1 S 0.30925(7) 0.9804(2) 0.30643(8) 0.0408(6) Uani 1 1 d . . .
O5 O 0.3118(3) 1.1041(7) 0.3073(3) 0.070(3) Uani 1 1 d . . .
O6 O 0.33335(19) 0.9266(6) 0.2797(2) 0.0445(18) Uani 1 1 d . . .
O7 O 0.2731(3) 0.9282(12) 0.3085(3) 0.115(5) Uani 1 1 d . . .
C17 C 0.3329(6) 0.9417(11) 0.3525(4) 0.079(5) Uani 1 1 d . . .
F1 F 0.3673(3) 0.9840(7) 0.3565(2) 0.081(2) Uani 1 1 d . . .
F2 F 0.3126(3) 0.9891(8) 0.3807(3) 0.109(4) Uani 1 1 d . . .
F3 F 0.3353(5) 0.8298(7) 0.3575(3) 0.177(7) Uani 1 1 d . . .
S2 S 0.42807(8) 0.7198(2) 0.05819(8) 0.0448(6) Uani 1 1 d . . .
O8 O 0.4568(2) 0.7686(8) 0.0850(2) 0.062(2) Uani 1 1 d . . .
O9 O 0.4305(3) 0.7696(8) 0.0215(2) 0.070(3) Uani 1 1 d . . .
O10 O 0.4242(2) 0.5980(7) 0.0609(3) 0.074(3) Uani 1 1 d . . .
C18 C 0.3837(3) 0.7771(9) 0.0761(4) 0.048(3) Uani 1 1 d . . .
F4 F 0.3806(2) 0.8934(6) 0.0721(2) 0.067(2) Uani 1 1 d . . .
F5 F 0.37779(19) 0.7516(6) 0.1113(2) 0.0571(18) Uani 1 1 d . . .
F6 F 0.3529(2) 0.7322(6) 0.0557(2) 0.072(2) Uani 1 1 d . . .
C2S C 0.7046(10) 1.008(2) 0.5271(10) 0.129(13) Uani 0.592(9) 1 d PDU A 1
H2S1 H 0.6840 1.0230 0.5452 0.155 Uiso 0.592(9) 1 calc PR A 1
H2S2 H 0.7158 1.0827 0.5189 0.155 Uiso 0.592(9) 1 calc PR A 1
Cl3 Cl 0.7408(7) 0.910(3) 0.5462(7) 0.328(10) Uani 0.592(9) 1 d PDU A 1
Cl4 Cl 0.6877(7) 0.922(2) 0.4878(7) 0.328(10) Uani 0.592(9) 1 d PDU A 1
C1S C 0.7007(13) 0.908(2) 0.5262(11) 0.110(15) Uani 0.408(9) 1 d PDU A 2
H1S1 H 0.7114 0.9268 0.5519 0.132 Uiso 0.408(9) 1 calc PR A 2
H1S2 H 0.6740 0.8791 0.5287 0.132 Uiso 0.408(9) 1 calc PR A 2
Cl1A Cl 0.7279(5) 0.8014(14) 0.5069(8) 0.216(14) Uani 0.408(9) 1 d PD . 2
Cl2A Cl 0.6997(3) 1.0374(11) 0.4976(5) 0.115(6) Uani 0.408(9) 1 d PD A 2

loop_
_atom_site_aniso_label
_atom_site_aniso_U_11
_atom_site_aniso_U_22
_atom_site_aniso_U_33
_atom_site_aniso_U_23
_atom_site_aniso_U_13
_atom_site_aniso_U_12
Au1 0.01550(14) 0.02611(16) 0.02795(17) 0.00177(13) -0.00034(13) -0.00146(12)
Au2 0.01572(14) 0.02869(17) 0.03009(18) 0.00356(14) 0.00031(13) 0.00146(12)
Au3 0.02239(16) 0.02656(17) 0.02263(16) -0.00239(13) 0.00179(13) -0.00018(12)
Au4 0.02780(17) 0.02402(16) 0.02180(16) 0.00012(13) -0.00016(13) -0.00399(12)
P1 0.0156(9) 0.0224(10) 0.0322(12) 0.0032(9) -0.0003(9) -0.0013(8)
P2 0.0189(10) 0.0263(11) 0.0282(12) 0.0004(9) -0.0007(9) 0.0025(8)
P3 0.0223(10) 0.0193(10) 0.0210(10) -0.0004(8) -0.0014(9) -0.0015(8)
P4 0.0291(11) 0.0173(10) 0.0233(11) 0.0012(8) -0.0015(9) -0.0031(8)
O1 0.017(3) 0.031(3) 0.044(4) -0.012(3) -0.001(3) 0.001(2)
O2 0.016(3) 0.029(3) 0.039(4) 0.001(3) -0.001(3) 0.004(2)
O3 0.034(3) 0.028(3) 0.027(3) 0.004(3) 0.001(3) 0.003(3)
O4 0.039(4) 0.038(4) 0.021(3) 0.003(3) -0.001(3) 0.009(3)
N1 0.017(3) 0.033(4) 0.021(4) 0.001(3) 0.005(3) -0.004(3)
N2 0.023(3) 0.021(3) 0.027(4) -0.005(3) 0.001(3) -0.003(3)
C1 0.016(4) 0.040(5) 0.024(4) 0.005(4) 0.003(3) 0.004(3)
C2 0.026(4) 0.022(4) 0.023(4) 0.005(3) 0.010(4) 0.002(3)
C3 0.016(4) 0.030(4) 0.021(4) -0.006(3) 0.002(3) 0.003(3)
C4 0.027(5) 0.033(5) 0.046(6) -0.017(4) -0.004(4) -0.002(4)
C5 0.035(5) 0.026(5) 0.052(6) -0.012(4) -0.007(5) 0.014(4)
C6 0.028(5) 0.030(5) 0.048(6) -0.006(4) -0.006(4) 0.003(4)
C7 0.011(3) 0.029(4) 0.031(5) -0.002(4) -0.003(3) 0.001(3)
C8 0.014(4) 0.033(5) 0.038(5) -0.003(4) 0.004(4) -0.002(3)
C9 0.017(4) 0.022(4) 0.025(4) 0.002(3) -0.003(3) 0.003(3)
C10 0.018(4) 0.027(4) 0.023(4) -0.002(3) -0.002(3) 0.003(3)
C11 0.027(4) 0.028(5) 0.033(5) -0.004(4) 0.001(4) 0.008(4)
C12 0.050(6) 0.031(5) 0.028(5) -0.001(4) 0.001(5) 0.017(4)
C13 0.035(5) 0.029(5) 0.033(5) -0.001(4) 0.002(4) 0.003(4)
C14 0.019(4) 0.032(5) 0.024(4) -0.001(4) 0.001(3) 0.004(3)
C15 0.027(4) 0.018(4) 0.023(4) 0.001(3) -0.005(4) 0.004(3)
C16 0.033(5) 0.024(4) 0.023(4) 0.011(4) -0.008(4) -0.001(3)
C1A 0.018(4) 0.025(4) 0.034(5) 0.009(4) -0.006(4) -0.001(3)
C2A 0.017(4) 0.033(5) 0.053(6) 0.004(4) 0.001(4) 0.003(3)
C3A 0.027(5) 0.030(5) 0.067(8) 0.012(5) -0.004(5) 0.003(4)
C4A 0.028(5) 0.044(6) 0.048(6) 0.018(5) 0.000(5) -0.002(4)
C5A 0.029(5) 0.054(6) 0.034(5) 0.010(5) 0.000(4) -0.004(4)
C6A 0.027(4) 0.033(5) 0.031(5) 0.004(4) -0.006(4) -0.002(4)
C1B 0.022(4) 0.020(4) 0.035(5) -0.001(4) -0.001(4) -0.002(3)
C2B 0.021(4) 0.029(5) 0.048(6) 0.001(4) 0.004(4) 0.001(3)
C3B 0.032(5) 0.028(5) 0.052(6) -0.005(5) -0.009(5) 0.000(4)
C4B 0.036(5) 0.027(5) 0.044(6) -0.008(4) -0.006(5) 0.007(4)
C5B 0.022(4) 0.032(5) 0.049(6) 0.002(4) 0.007(4) 0.004(4)
C6B 0.024(4) 0.037(5) 0.030(5) 0.002(4) -0.001(4) 0.001(4)
C1C 0.016(4) 0.028(4) 0.041(5) -0.001(4) 0.004(4) 0.001(3)
C2C 0.037(5) 0.039(6) 0.044(6) 0.001(5) -0.006(5) -0.001(4)
C3C 0.040(6) 0.050(7) 0.055(7) 0.021(6) -0.007(5) 0.009(5)
C4C 0.034(5) 0.035(6) 0.065(8) 0.009(5) 0.003(5) 0.001(4)
C5C 0.038(5) 0.026(5) 0.054(7) -0.007(5) 0.013(5) -0.005(4)
C6C 0.033(5) 0.029(5) 0.039(5) 0.007(4) 0.007(4) -0.009(4)
C1D 0.031(5) 0.035(5) 0.028(5) 0.002(4) 0.002(4) 0.004(4)
C2D 0.035(5) 0.063(7) 0.039(6) -0.009(5) 0.001(5) -0.001(5)
C3D 0.055(7) 0.075(8) 0.028(5) -0.013(6) -0.003(5) -0.003(6)
C4D 0.049(7) 0.073(8) 0.049(7) -0.027(6) -0.026(6) 0.017(6)
C5D 0.046(6) 0.048(7) 0.065(8) -0.005(6) -0.001(6) -0.012(5)
C6D 0.036(5) 0.044(6) 0.045(6) -0.026(5) -0.003(5) 0.004(4)
C1E 0.027(4) 0.024(4) 0.028(5) -0.008(4) -0.001(4) -0.003(3)
C2E 0.027(4) 0.023(4) 0.029(5) 0.006(4) 0.004(4) 0.002(3)
C3E 0.041(5) 0.023(4) 0.026(5) 0.001(4) 0.006(4) -0.001(4)
C4E 0.042(6) 0.028(5) 0.046(6) 0.003(4) -0.005(5) -0.016(4)
C5E 0.032(5) 0.045(6) 0.036(5) 0.000(5) 0.006(4) -0.012(4)
C6E 0.032(5) 0.034(5) 0.031(5) -0.001(4) 0.009(4) -0.002(4)
C1F 0.021(4) 0.018(4) 0.029(5) -0.001(3) 0.004(4) 0.000(3)
C2F 0.027(4) 0.014(4) 0.033(5) 0.003(3) -0.004(4) -0.001(3)
C3F 0.031(5) 0.030(5) 0.044(6) 0.002(4) -0.013(5) -0.002(4)
C4F 0.025(4) 0.023(4) 0.069(8) 0.008(5) -0.005(5) 0.001(4)
C5F 0.028(5) 0.023(4) 0.055(6) 0.003(4) 0.014(5) -0.004(4)
C6F 0.032(5) 0.015(4) 0.038(5) -0.001(4) 0.002(4) 0.000(3)
C1G 0.037(5) 0.020(4) 0.026(4) 0.001(4) -0.014(4) -0.005(4)
C2G 0.052(6) 0.031(5) 0.057(7) 0.012(5) -0.009(6) -0.003(5)
C3G 0.043(6) 0.032(6) 0.122(13) 0.018(7) -0.012(7) -0.011(5)
C4G 0.065(8) 0.031(6) 0.093(10) 0.013(6) -0.033(8) -0.017(6)
C5G 0.062(7) 0.038(6) 0.046(6) -0.008(5) -0.021(6) 0.024(5)
C6G 0.052(6) 0.032(5) 0.032(5) -0.005(4) -0.008(5) 0.009(4)
C1H 0.032(4) 0.023(4) 0.026(4) 0.005(4) 0.002(4) -0.004(3)
C2H 0.042(6) 0.041(5) 0.030(5) 0.011(4) 0.002(5) -0.003(4)
C3H 0.053(7) 0.059(7) 0.037(6) -0.007(5) 0.025(6) -0.001(5)
C4H 0.044(6) 0.057(7) 0.059(8) 0.009(6) 0.022(6) 0.007(5)
C5H 0.025(5) 0.052(7) 0.064(8) 0.012(6) 0.000(5) -0.005(4)
C6H 0.035(5) 0.030(5) 0.041(6) -0.004(4) 0.002(5) -0.004(4)
S1 0.0255(11) 0.0410(14) 0.0564(17) -0.0080(12) 0.0068(12) -0.0026(10)
O5 0.104(7) 0.044(5) 0.060(6) -0.007(4) -0.013(5) 0.028(5)
O6 0.029(3) 0.054(4) 0.051(5) -0.015(4) 0.001(3) 0.000(3)
O7 0.044(5) 0.200(13) 0.103(9) -0.063(9) 0.029(6) -0.057(7)
C17 0.148(16) 0.042(7) 0.048(8) -0.001(6) -0.001(10) -0.038(9)
F1 0.084(6) 0.077(5) 0.079(6) -0.030(5) -0.033(5) 0.019(5)
F2 0.166(10) 0.101(7) 0.063(5) -0.016(5) 0.036(6) -0.060(7)
F3 0.39(2) 0.032(4) 0.101(8) 0.009(5) -0.116(11) -0.019(8)
S2 0.0503(16) 0.0465(15) 0.0386(14) 0.0035(12) 0.0157(13) -0.0090(12)
O8 0.046(4) 0.083(6) 0.057(5) 0.009(5) 0.002(4) -0.019(4)
O9 0.090(7) 0.080(6) 0.042(5) 0.006(5) 0.015(5) -0.024(5)
O10 0.056(5) 0.054(5) 0.117(9) 0.012(5) 0.047(6) 0.014(4)
C18 0.044(6) 0.041(6) 0.060(8) -0.004(5) 0.011(6) -0.005(5)
F4 0.064(4) 0.041(4) 0.095(6) 0.007(4) 0.005(4) -0.007(3)
F5 0.057(4) 0.062(4) 0.055(4) 0.001(3) 0.026(4) -0.010(3)
F6 0.056(4) 0.062(5) 0.098(6) 0.001(4) -0.013(4) -0.007(4)
C2S 0.13(2) 0.118(19) 0.14(2) -0.012(17) -0.013(17) -0.020(16)
Cl3 0.344(17) 0.339(18) 0.303(16) 0.081(14) 0.043(13) 0.025(15)
Cl4 0.344(17) 0.339(18) 0.303(16) 0.081(14) 0.043(13) 0.025(15)
C1S 0.12(2) 0.10(2) 0.11(2) 0.024(17) -0.004(17) -0.030(17)
Cl1A 0.124(12) 0.115(12) 0.41(4) 0.121(18) -0.040(17) -0.026(9)
Cl2A 0.053(5) 0.111(9) 0.182(14) 0.089(9) 0.021(7) 0.007(5)

loop_
_atom_type_symbol
_atom_type_description
_atom_type_scat_dispersion_real
_atom_type_scat_dispersion_imag
_atom_type_scat_source
C C 0.0033 0.0016 'International Tables Vol C Tables 4.2.6.8 and 6.1.1.4'
H H 0.0000 0.0000 'International Tables Vol C Tables 4.2.6.8 and 6.1.1.4'
N N 0.0061 0.0033 'International Tables Vol C Tables 4.2.6.8 and 6.1.1.4'
O O 0.0106 0.0060 'International Tables Vol C Tables 4.2.6.8 and 6.1.1.4'
F F 0.0171 0.0103 'International Tables Vol C Tables 4.2.6.8 and 6.1.1.4'
P P 0.1023 0.0942 'International Tables Vol C Tables 4.2.6.8 and 6.1.1.4'
S S 0.1246 0.1234 'International Tables Vol C Tables 4.2.6.8 and 6.1.1.4'
Au Au -2.0133 8.8022 'International Tables Vol C Tables 4.2.6.8 and 6.1.1.4'
Cl Cl 0.1484 0.1585 'International Tables Vol C Tables 4.2.6.8 and 6.1.1.4'

loop_
_geom_angle_atom_site_label_1
_geom_angle_atom_site_label_2
_geom_angle_atom_site_label_3
_geom_angle
_geom_angle_site_symmetry_1
_geom_angle_site_symmetry_3
_geom_angle_publ_flag
N1 Au1 P1 174.92(18) . . ?
N1 Au1 Au2 98.80(19) . . ?
P1 Au1 Au2 84.52(6) . . ?
O1 Au2 P2 169.21(17) 2_655 . ?
O1 Au2 Au1 87.16(17) 2_655 . ?
P2 Au2 Au1 102.10(6) . . ?
N2 Au3 P3 170.6(2) . . ?
N2 Au3 Au4 104.68(18) . . ?
P3 Au3 Au4 79.83(5) . . ?
O4 Au4 P4 165.40(18) 2_655 . ?
O4 Au4 Au3 87.99(17) 2_655 . ?
P4 Au4 Au3 102.12(6) . . ?
C1B P1 C1A 107.6(4) . . ?
C1B P1 C7 106.2(4) . . ?
C1A P1 C7 103.2(4) . . ?
C1B P1 Au1 117.1(3) . . ?
C1A P1 Au1 111.1(3) . . ?
C7 P1 Au1 110.7(3) . . ?
C1D P2 C8 105.6(4) . . ?
C1D P2 C1C 105.7(4) . . ?
C8 P2 C1C 101.2(4) . . ?
C1D P2 Au2 113.7(3) . . ?
C8 P2 Au2 117.7(3) . . ?
C1C P2 Au2 111.6(3) . . ?
C1E P3 C1F 107.5(4) . . ?
C1E P3 C15 102.9(4) . . ?
C1F P3 C15 107.9(4) . . ?
C1E P3 Au3 113.4(3) . . ?
C1F P3 Au3 116.1(3) . . ?
C15 P3 Au3 108.2(3) . . ?
C16 P4 C1H 106.2(4) . . ?
C16 P4 C1G 103.0(4) . . ?
C1H P4 C1G 106.1(4) . . ?
C16 P4 Au4 116.6(3) . . ?
C1H P4 Au4 115.4(3) . . ?
C1G P4 Au4 108.5(3) . . ?
C1 O1 Au2 122.7(5) . 2_655 ?
C14 O4 Au4 126.4(5) . 2_655 ?
C2 N1 C6 119.9(7) . . ?
C2 N1 Au1 120.6(6) . . ?
C6 N1 Au1 119.4(6) . . ?
C13 N2 C9 119.9(7) . . ?
C13 N2 Au3 118.5(6) . . ?
C9 N2 Au3 121.6(5) . . ?
O2 C1 O1 127.1(8) . . ?
O2 C1 C3 119.3(8) . . ?
O1 C1 C3 113.6(7) . . ?
N1 C2 C3 121.4(8) . . ?
C2 C3 C4 118.9(8) . . ?
C2 C3 C1 119.4(7) . . ?
C4 C3 C1 121.7(8) . . ?
C5 C4 C3 118.1(8) . . ?
C6 C5 C4 120.7(8) . . ?
N1 C6 C5 121.0(8) . . ?
C8 C7 P1 127.6(7) . . ?
C7 C8 P2 127.9(7) . . ?
N2 C9 C10 121.0(7) . . ?
C9 C10 C11 118.2(8) . . ?
C9 C10 C14 118.9(7) . . ?
C11 C10 C14 122.9(7) . . ?
C12 C11 C10 120.1(8) . . ?
C11 C12 C13 118.3(8) . . ?
N2 C13 C12 122.4(9) . . ?
O3 C14 O4 127.6(8) . . ?
O3 C14 C10 122.0(8) . . ?
O4 C14 C10 110.4(7) . . ?
C16 C15 P3 127.1(7) . . ?
C15 C16 P4 128.2(7) . . ?
C2A C1A C6A 120.4(8) . . ?
C2A C1A P1 122.0(7) . . ?
C6A C1A P1 117.4(7) . . ?
C3A C2A C1A 119.3(10) . . ?
C2A C3A C4A 120.2(10) . . ?
C5A C4A C3A 120.4(9) . . ?
C4A C5A C6A 119.6(10) . . ?
C5A C6A C1A 120.0(9) . . ?
C2B C1B C6B 120.3(9) . . ?
C2B C1B P1 120.1(7) . . ?
C6B C1B P1 119.5(7) . . ?
C1B C2B C3B 120.3(8) . . ?
C4B C3B C2B 119.8(9) . . ?
C3B C4B C5B 120.2(9) . . ?
C4B C5B C6B 121.2(9) . . ?
C5B C6B C1B 118.2(9) . . ?
C6C C1C C2C 120.8(9) . . ?
C6C C1C P2 117.4(8) . . ?
C2C C1C P2 121.7(7) . . ?
C1C C2C C3C 119.7(10) . . ?
C4C C3C C2C 120.7(11) . . ?
C3C C4C C5C 120.4(10) . . ?
C4C C5C C6C 119.7(10) . . ?
C1C C6C C5C 118.6(10) . . ?
C6D C1D C2D 119.1(9) . . ?
C6D C1D P2 120.8(7) . . ?
C2D C1D P2 120.1(7) . . ?
C3D C2D C1D 119.6(10) . . ?
C4D C3D C2D 120.9(11) . . ?
C3D C4D C5D 120.3(11) . . ?
C4D C5D C6D 119.0(10) . . ?
C1D C6D C5D 120.9(10) . . ?
C6E C1E C2E 116.4(8) . . ?
C6E C1E P3 121.5(7) . . ?
C2E C1E P3 121.8(7) . . ?
C3E C2E C1E 122.2(8) . . ?
C2E C3E C4E 119.8(9) . . ?
C5E C4E C3E 119.5(9) . . ?
C6E C5E C4E 120.5(9) . . ?
C5E C6E C1E 121.5(9) . . ?
C6F C1F C2F 120.7(8) . . ?
C6F C1F P3 121.7(7) . . ?
C2F C1F P3 117.4(6) . . ?
C3F C2F C1F 117.9(8) . . ?
C4F C3F C2F 121.1(9) . . ?
C5F C4F C3F 120.3(9) . . ?
C4F C5F C6F 120.5(9) . . ?
C1F C6F C5F 119.4(9) . . ?
C2G C1G C6G 120.7(9) . . ?
C2G C1G P4 121.7(8) . . ?
C6G C1G P4 117.6(7) . . ?
C1G C2G C3G 117.6(11) . . ?
C4G C3G C2G 123.0(12) . . ?
C5G C4G C3G 118.3(11) . . ?
C4G C5G C6G 121.3(11) . . ?
C1G C6G C5G 119.0(10) . . ?
C6H C1H C2H 118.4(9) . . ?
C6H C1H P4 118.5(7) . . ?
C2H C1H P4 123.1(7) . . ?
C3H C2H C1H 120.4(10) . . ?
C2H C3H C4H 120.4(10) . . ?
C5H C4H C3H 120.2(10) . . ?
C4H C5H C6H 120.2(11) . . ?
C1H C6H C5H 120.3(10) . . ?
O7 S1 O6 113.5(6) . . ?
O7 S1 O5 118.8(7) . . ?
O6 S1 O5 114.3(5) . . ?
O7 S1 C17 102.7(8) . . ?
O6 S1 C17 103.0(7) . . ?
O5 S1 C17 101.4(6) . . ?
F1 C17 F3 107.7(17) . . ?
F1 C17 F2 105.8(11) . . ?
F3 C17 F2 109.3(13) . . ?
F1 C17 S1 112.4(10) . . ?
F3 C17 S1 112.5(10) . . ?
F2 C17 S1 108.9(13) . . ?
O10 S2 O9 118.2(6) . . ?
O10 S2 O8 113.8(6) . . ?
O9 S2 O8 111.8(5) . . ?
O10 S2 C18 104.8(5) . . ?
O9 S2 C18 104.6(6) . . ?
O8 S2 C18 101.6(5) . . ?
F5 C18 F4 107.8(9) . . ?
F5 C18 F6 105.5(9) . . ?
F4 C18 F6 105.2(10) . . ?
F5 C18 S2 114.8(9) . . ?
F4 C18 S2 113.1(8) . . ?
F6 C18 S2 109.6(8) . . ?
Cl4 C2S Cl3 98.3(12) . . ?
Cl1A C1S Cl2A 111.8(16) . . ?
C1S Cl1A Cl1A 163(3) . 7_666 ?

loop_
_geom_bond_atom_site_label_1
_geom_bond_atom_site_label_2
_geom_bond_distance
_geom_bond_site_symmetry_2
_geom_bond_publ_flag
Au1 N1 2.104(7) . ?
Au1 P1 2.232(2) . ?
Au1 Au2 3.0302(5) . ?
Au2 O1 2.051(6) 2_655 ?
Au2 P2 2.217(2) . ?
Au3 N2 2.078(7) . ?
Au3 P3 2.227(2) . ?
Au3 Au4 3.0968(5) . ?
Au4 O4 2.037(6) 2_655 ?
Au4 P4 2.213(2) . ?
P1 C1B 1.807(9) . ?
P1 C1A 1.808(8) . ?
P1 C7 1.826(8) . ?
P2 C1D 1.800(10) . ?
P2 C8 1.805(9) . ?
P2 C1C 1.820(9) . ?
P3 C1E 1.773(8) . ?
P3 C1F 1.800(8) . ?
P3 C15 1.812(8) . ?
P4 C16 1.798(9) . ?
P4 C1H 1.805(9) . ?
P4 C1G 1.822(9) . ?
O1 C1 1.284(10) . ?
O1 Au2 2.051(6) 2_655 ?
O2 C1 1.244(10) . ?
O3 C14 1.203(10) . ?
O4 C14 1.311(10) . ?
O4 Au4 2.037(6) 2_655 ?
N1 C2 1.332(10) . ?
N1 C6 1.344(11) . ?
N2 C13 1.328(11) . ?
N2 C9 1.357(11) . ?
C1 C3 1.508(11) . ?
C2 C3 1.380(11) . ?
C3 C4 1.392(12) . ?
C4 C5 1.375(13) . ?
C5 C6 1.352(13) . ?
C7 C8 1.311(12) . ?
C9 C10 1.384(11) . ?
C10 C11 1.404(11) . ?
C10 C14 1.504(12) . ?
C11 C12 1.371(13) . ?
C12 C13 1.383(12) . ?
C15 C16 1.340(11) . ?
C1A C2A 1.386(12) . ?
C1A C6A 1.393(13) . ?
C2A C3A 1.386(14) . ?
C3A C4A 1.388(15) . ?
C4A C5A 1.383(14) . ?
C5A C6A 1.386(13) . ?
C1B C2B 1.383(12) . ?
C1B C6B 1.404(12) . ?
C2B C3B 1.387(14) . ?
C3B C4B 1.378(13) . ?
C4B C5B 1.379(13) . ?
C5B C6B 1.391(13) . ?
C1C C6C 1.367(13) . ?
C1C C2C 1.380(14) . ?
C2C C3C 1.387(14) . ?
C3C C4C 1.353(16) . ?
C4C C5C 1.375(15) . ?
C5C C6C 1.425(13) . ?
C1D C6D 1.391(13) . ?
C1D C2D 1.400(13) . ?
C2D C3D 1.385(15) . ?
C3D C4D 1.371(16) . ?
C4D C5D 1.392(17) . ?
C5D C6D 1.393(15) . ?
C1E C6E 1.406(12) . ?
C1E C2E 1.416(12) . ?
C2E C3E 1.373(12) . ?
C3E C4E 1.392(12) . ?
C4E C5E 1.390(14) . ?
C5E C6E 1.380(13) . ?
C1F C6F 1.387(12) . ?
C1F C2F 1.404(12) . ?
C2F C3F 1.403(12) . ?
C3F C4F 1.386(14) . ?
C4F C5F 1.358(15) . ?
C5F C6F 1.404(12) . ?
C1G C2G 1.378(14) . ?
C1G C6G 1.380(13) . ?
C2G C3G 1.380(15) . ?
C3G C4G 1.363(18) . ?
C4G C5G 1.353(17) . ?
C5G C6G 1.390(14) . ?
C1H C6H 1.384(13) . ?
C1H C2H 1.394(13) . ?
C2H C3H 1.362(14) . ?
C3H C4H 1.375(17) . ?
C4H C5H 1.353(17) . ?
C5H C6H 1.385(14) . ?
S1 O7 1.393(9) . ?
S1 O6 1.423(7) . ?
S1 O5 1.425(8) . ?
S1 C17 1.843(16) . ?
C17 F1 1.289(18) . ?
C17 F3 1.301(15) . ?
C17 F2 1.354(17) . ?
S2 O10 1.409(9) . ?
S2 O9 1.418(9) . ?
S2 O8 1.457(9) . ?
S2 C18 1.807(11) . ?
C18 F5 1.302(13) . ?
C18 F4 1.348(12) . ?
C18 F6 1.363(13) . ?
C2S Cl4 1.784(19) . ?
C2S Cl3 1.797(19) . ?
C1S Cl1A 1.702(19) . ?
C1S Cl2A 1.797(19) . ?
Cl1A Cl1A 2.01(4) 7_666 ?
